data_7117654
loop_
_publ_author_name
'Mothukuri Ganesh Kumar'
'Sushil N. Benke'
'K. Muruga Poopathi Raja'
'Hosahudya N. Gopi'

_publ_section_title
;
 Engineering polypeptide folding through trans double bonds:
 transformation of miniature beta-meanders to hybrid helices
;
_journal_name_full Chem.Commun.
_journal_page_first 13397
_journal_paper_doi 10.1039/C5cc04523A
_journal_volume 51
_journal_year 2015
_chemical_formula_sum 'C49 H76 N6 O9'
_chemical_formula_weight 893.15
_space_group_crystal_system monoclinic
_space_group_IT_number 4
_space_group_name_Hall 'P 2yb'
_space_group_name_H-M_alt 'P 1 21 1'
_symmetry_space_group_name_Hall 'P 2yb'
_symmetry_space_group_name_H-M 'P 1 21 1'
_atom_sites_solution_hydrogens geom
_audit_creation_method SHELXL-2014/7
_audit_update_record
;
2015-04-21 deposited with the CCDC.
2015-07-15 downloaded from the CCDC.
;
_cell_angle_alpha 90
_cell_angle_beta 98.639(6)
_cell_angle_gamma 90
_cell_formula_units_Z 4
_cell_length_a 9.286(3)
_cell_length_b 20.892(7)
_cell_length_c 27.661(9)
_cell_measurement_temperature 100(2)
_cell_volume 5305(3)
_computing_structure_refinement 'SHELXL-2014/7 (Sheldrick, 2014)'
_diffrn_ambient_temperature 100(2)
_diffrn_measured_fraction_theta_full 0.999
_diffrn_measured_fraction_theta_max 0.991
_diffrn_radiation_type MoK\a
_diffrn_radiation_wavelength 0.71073
_diffrn_reflns_av_R_equivalents 0.1258
_diffrn_reflns_av_unetI/netI 0.1680
_diffrn_reflns_laue_measured_fraction_full 0.999
_diffrn_reflns_laue_measured_fraction_max 0.991
_diffrn_reflns_limit_h_max 12
_diffrn_reflns_limit_h_min -11
_diffrn_reflns_limit_k_max 27
_diffrn_reflns_limit_k_min -27
_diffrn_reflns_limit_l_max 35
_diffrn_reflns_limit_l_min -36
_diffrn_reflns_number 90886
_diffrn_reflns_point_group_measured_fraction_full 0.995
_diffrn_reflns_point_group_measured_fraction_max 0.980
_diffrn_reflns_theta_full 25.242
_diffrn_reflns_theta_max 28.353
_diffrn_reflns_theta_min 0.745
_exptl_absorpt_coefficient_mu 0.077
_exptl_crystal_colour colorless
_exptl_crystal_density_diffrn 1.118
_exptl_crystal_description cylinder
_exptl_crystal_F_000 1936
_platon_squeeze_details
;
The volume occupied by solvent molecule is 8.8% of the unit cell.
;
_refine_diff_density_max 0.619
_refine_diff_density_min -0.561
_refine_diff_density_rms 0.119
_refine_ls_abs_structure_details
;
 Flack x determined using 3670 quotients [(I+)-(I-)]/[(I+)+(I-)]
 (Parsons, Flack and Wagner, Acta Cryst. B69 (2013) 249-259).
;
_refine_ls_abs_structure_Flack -0.4(9)
_refine_ls_extinction_coef 0.0059(10)
_refine_ls_extinction_expression Fc^*^=kFc[1+0.001xFc^2^\l^3^/sin(2\q)]^-1/4^
_refine_ls_extinction_method 'SHELXL-2014/7 (Sheldrick 2014'
_refine_ls_goodness_of_fit_ref 1.443
_refine_ls_hydrogen_treatment constr
_refine_ls_matrix_type full
_refine_ls_number_parameters 1178
_refine_ls_number_reflns 26002
_refine_ls_number_restraints 93
_refine_ls_restrained_S_all 1.449
_refine_ls_R_factor_all 0.2137
_refine_ls_R_factor_gt 0.1417
_refine_ls_shift/su_max 0.007
_refine_ls_shift/su_mean 0.001
_refine_ls_structure_factor_coef Fsqd
_refine_ls_weighting_details 'w=1/[\s^2^(Fo^2^)+(0.1000P)^2^+0.3984P] where P=(Fo^2^+2Fc^2^)/3'
_refine_ls_weighting_scheme calc
_refine_ls_wR_factor_gt 0.3136
_refine_ls_wR_factor_ref 0.3355
_reflns_Friedel_coverage 0.926
_reflns_friedel_fraction_full 0.991
_reflns_friedel_fraction_max 0.968
_reflns_number_gt 12853
_reflns_number_total 26002
_reflns_threshold_expression 'I > 2\s(I)'
_cod_data_source_file c5cc04523a2.cif
_cod_data_source_block MGK_LUgF_HEXA_P4
_cod_database_code 7117654
_shelx_shelxl_version_number 2014/7
_shelx_space_group_comment
;
The symmetry employed for this shelxl refinement is uniquely defined
by the following loop, which should always be used as a source of
symmetry information in preference to the above space-group names.
They are only intended as comments.
;

loop_
_space_group_symop_operation_xyz
'x, y, z'
'-x, y+1/2, -z'

loop_
_atom_site_label
_atom_site_type_symbol
_atom_site_fract_x
_atom_site_fract_y
_atom_site_fract_z
_atom_site_U_iso_or_equiv
_atom_site_adp_type
_atom_site_occupancy
_atom_site_site_symmetry_order
_atom_site_calc_flag
_atom_site_refinement_flags_posn
_atom_site_refinement_flags_adp
_atom_site_refinement_flags_occupancy
_atom_site_disorder_assembly
_atom_site_disorder_group
O4 O 0.7011(7) 0.5634(4) 0.0161(2) 0.0324(16) Uani 1 1 d . . . . .
O13 O 0.6990(6) 0.5667(4) 0.51677(18) 0.0327(17) Uani 1 1 d . . . . .
O5 O 0.3988(7) 0.4211(4) 0.06990(18) 0.0312(16) Uani 1 1 d . . . . .
O16 O 0.5264(7) 0.5241(4) 0.7192(2) 0.0390(19) Uani 1 1 d . . . . .
O3 O 0.6539(8) 0.4327(4) -0.07123(19) 0.0388(19) Uani 1 1 d . . . . .
O14 O 0.3789(7) 0.4173(4) 0.5573(3) 0.0415(18) Uani 1 1 d . . . . .
O12 O 0.6400(8) 0.4500(4) 0.4202(2) 0.047(2) Uani 1 1 d . . . . .
N19 N 0.4971(8) 0.5596(4) -0.0408(2) 0.0230(16) Uani 1 1 d . U . . .
H19 H 0.4633 0.5557 -0.0713 0.028 Uiso 1 1 calc R U . . .
O11 O 0.3247(7) 0.5244(4) 0.3678(2) 0.045(2) Uani 1 1 d . . . . .
N18 N 0.6769(8) 0.5026(4) 0.1114(2) 0.0228(16) Uani 1 1 d . U . . .
H18 H 0.6723 0.5181 0.0824 0.027 Uiso 1 1 calc R U . . .
O00B O 0.6974(8) 0.4129(4) 0.1579(2) 0.044(2) Uani 1 1 d . . . . .
N24 N 0.6581(8) 0.4892(4) 0.6062(2) 0.0266(19) Uani 1 1 d . . . . .
H24 H 0.6533 0.5094 0.5789 0.032 Uiso 1 1 calc R U . . .
O7 O 0.5385(8) 0.5595(4) 0.2175(2) 0.050(2) Uani 1 1 d . . . . .
O1 O 0.2728(7) 0.5351(4) -0.2056(2) 0.047(2) Uani 1 1 d . . . . .
O2 O 0.3231(7) 0.4915(5) -0.1293(2) 0.059(3) Uani 1 1 d . . . . .
O10 O 0.2730(7) 0.5747(5) 0.2917(2) 0.049(2) Uani 1 1 d . . . . .
N16 N 0.5903(8) 0.4191(4) 0.0298(2) 0.0250(18) Uani 1 1 d . . . . .
H16 H 0.6234 0.4281 0.0032 0.030 Uiso 1 1 calc R U . . .
O15 O 0.6821(8) 0.3940(4) 0.6441(3) 0.048(2) Uani 1 1 d . . . . .
N25 N 0.4102(7) 0.4813(4) 0.6487(2) 0.030(2) Uani 1 1 d . . . . .
H25 H 0.4172 0.4707 0.6191 0.036 Uiso 1 1 calc R U . . .
N15 N 0.6625(8) 0.5251(4) -0.1114(2) 0.0302(19) Uani 1 1 d . . . . .
H15 H 0.6447 0.5447 -0.1389 0.036 Uiso 1 1 calc R U . . .
N23 N 0.5742(8) 0.4211(5) 0.5174(3) 0.040(2) Uani 1 1 d . . . . .
H23 H 0.6089 0.4342 0.4921 0.048 Uiso 1 1 calc R U . . .
N17 N 0.4246(9) 0.5023(5) 0.1535(3) 0.041(2) Uani 1 1 d . . . . .
H17 H 0.4320 0.4864 0.1253 0.050 Uiso 1 1 calc R U . . .
C15 C 0.6437(10) 0.5604(5) -0.0273(3) 0.024(2) Uani 1 1 d . . . . .
C89 C 0.0155(10) 0.5786(5) 0.5836(3) 0.027(2) Uani 1 1 d . . . . .
H89 H -0.0400 0.5484 0.5643 0.033 Uiso 1 1 calc R U . . .
N21 N 0.6611(9) 0.5491(5) 0.3876(3) 0.045(3) Uani 1 1 d . . . . .
H21 H 0.6431 0.5724 0.3617 0.054 Uiso 1 1 calc R U . . .
C64 C 0.6383(9) 0.5711(5) 0.4737(3) 0.025(2) Uani 1 1 d . . . . .
C67 C 0.4199(10) 0.6914(5) 0.5142(4) 0.038(3) Uani 1 1 d . . . . .
C40 C 0.0233(11) 0.5896(6) 0.0800(3) 0.037(3) Uani 1 1 d . . . . .
H40 H -0.0281 0.5565 0.0627 0.044 Uiso 1 1 calc R U . . .
C85 C 0.5236(10) 0.5087(5) 0.6755(3) 0.028(2) Uani 1 1 d . . . . .
N20 N 0.4550(9) 0.5071(5) 0.3057(3) 0.046(3) Uani 1 1 d . . . . .
H20 H 0.4643 0.5154 0.2758 0.055 Uiso 1 1 calc R U . . .
N14 N 0.4655(9) 0.4709(5) -0.1886(3) 0.044(3) Uani 1 1 d . . . . .
H14 H 0.4792 0.4774 -0.2183 0.053 Uiso 1 1 calc R U . . .
C90 C -0.0194(11) 0.6424(5) 0.5744(3) 0.032(2) Uani 1 1 d . U . . .
H90 H -0.0970 0.6548 0.5510 0.038 Uiso 1 1 calc R U . . .
C26 C 0.4494(11) 0.4262(5) 0.0315(3) 0.029(2) Uani 1 1 d . . . . .
C36 C 0.5404(11) 0.5344(5) 0.1773(3) 0.033(2) Uani 1 1 d . U . . .
C32 C 0.6891(11) 0.4407(6) 0.1169(3) 0.039(3) Uani 1 1 d . . . . .
C66 C 0.3165(10) 0.6377(5) 0.4965(3) 0.024(2) Uani 1 1 d . . . . .
H66A H 0.2691 0.6476 0.4636 0.029 Uiso 1 1 calc R U . . .
H66B H 0.2416 0.6353 0.5174 0.029 Uiso 1 1 calc R U . . .
C39 C 0.1355(11) 0.5731(7) 0.1183(3) 0.048(3) Uani 1 1 d . . . . .
C72 C 0.4448(11) 0.7127(5) 0.5605(3) 0.034(2) Uani 1 1 d . . . . .
H72 H 0.3879 0.6950 0.5820 0.040 Uiso 1 1 calc R U . . .
C54 C 0.3466(11) 0.5354(6) 0.3256(4) 0.048(3) Uani 1 1 d . . . . .
C25 C 0.3508(10) 0.4447(5) -0.0143(3) 0.033(3) Uani 1 1 d . . . . .
H25A H 0.2743 0.4129 -0.0207 0.039 Uiso 1 1 calc R U . . .
H25B H 0.4064 0.4435 -0.0413 0.039 Uiso 1 1 calc R U . . .
C41 C -0.0147(13) 0.6513(7) 0.0666(3) 0.049(3) Uani 1 1 d . . . . .
H41 H -0.0914 0.6597 0.0417 0.059 Uiso 1 1 calc R U . . .
C16 C 0.3920(9) 0.5652(5) -0.0054(3) 0.023(2) Uani 1 1 d . . . . .
H16A H 0.4457 0.5622 0.0279 0.028 Uiso 1 1 calc R U . . .
C12 C 0.7318(9) 0.5614(5) -0.0691(3) 0.025(2) Uani 1 1 d . . . . .
O9 O 0.2554(13) 0.3201(6) 0.2632(4) 0.084(3) Uani 1 1 d . . . . .
C82 C 0.6508(10) 0.5270(5) 0.6509(3) 0.030(2) Uani 1 1 d . . . . .
C17 C 0.3116(12) 0.6300(5) -0.0110(4) 0.035(3) Uani 1 1 d . . . . .
H17A H 0.2627 0.6341 -0.0444 0.043 Uiso 1 1 calc R U . . .
H17B H 0.2376 0.6305 0.0103 0.043 Uiso 1 1 calc R U . . .
C37 C 0.2920(10) 0.4931(5) 0.1719(3) 0.030(2) Uani 1 1 d . U . . .
H37 H 0.2877 0.5206 0.2004 0.036 Uiso 1 1 calc R U . . .
C75 C 0.4314(11) 0.4292(5) 0.5183(4) 0.040(3) Uani 1 1 d . . . . .
C11 C 0.6255(11) 0.4648(6) -0.1101(3) 0.035(3) Uani 1 1 d . . . . .
C76 C 0.6724(10) 0.3922(5) 0.5556(4) 0.033(2) Uani 1 1 d . . . . .
H76 H 0.6430 0.3475 0.5585 0.039 Uiso 1 1 calc R U . . .
C62 C 0.7333(9) 0.5787(6) 0.4320(3) 0.035(3) Uani 1 1 d . . . . .
C68 C 0.4994(12) 0.7221(5) 0.4817(4) 0.038(3) Uani 1 1 d . . . . .
H68 H 0.4840 0.7118 0.4486 0.045 Uiso 1 1 calc R U . . .
C71 C 0.5410(14) 0.7559(6) 0.5788(4) 0.047(3) Uani 1 1 d . . . . .
H71 H 0.5513 0.7665 0.6118 0.057 Uiso 1 1 calc R U . . .
C33 C 0.6704(12) 0.5470(6) 0.1521(3) 0.041(3) Uani 1 1 d . . . . .
C93 C 0.2077(11) 0.6052(6) 0.6465(4) 0.042(3) Uani 1 1 d . . . . .
H93 H 0.2838 0.5937 0.6708 0.051 Uiso 1 1 calc R U . . .
C38 C 0.1631(11) 0.5070(6) 0.1315(3) 0.039(3) Uani 1 1 d . . . . .
H38A H 0.1792 0.4839 0.1024 0.047 Uiso 1 1 calc R U . . .
H38B H 0.0758 0.4895 0.1418 0.047 Uiso 1 1 calc R U . . .
C81 C 0.6717(11) 0.4248(6) 0.6056(4) 0.039(3) Uani 1 1 d . . . . .
C73 C 0.2768(10) 0.5207(5) 0.4817(3) 0.033(2) Uani 1 1 d . . . . .
H73A H 0.2160 0.5336 0.4516 0.040 Uiso 1 1 calc R U . . .
H73B H 0.2149 0.5180 0.5069 0.040 Uiso 1 1 calc R U . . .
C5 C 0.3506(11) 0.4979(7) -0.1716(3) 0.048(3) Uani 1 1 d . . . . .
C77 C 0.8318(11) 0.3928(6) 0.5443(4) 0.045(3) Uani 1 1 d . . . . .
H77A H 0.8493 0.4331 0.5288 0.054 Uiso 1 1 calc R U . . .
H77B H 0.8983 0.3903 0.5748 0.054 Uiso 1 1 calc R U . . .
C63 C 0.7505(11) 0.6502(6) 0.4207(4) 0.041(3) Uani 1 1 d . . . . .
H63A H 0.8104 0.6548 0.3955 0.062 Uiso 1 1 calc R U . . .
H63B H 0.7956 0.6719 0.4497 0.062 Uiso 1 1 calc R U . . .
H63C H 0.6564 0.6686 0.4099 0.062 Uiso 1 1 calc R U . . .
C86 C 0.2752(9) 0.4682(6) 0.6670(3) 0.043(3) Uani 1 1 d . . . . .
H86 H 0.2723 0.4932 0.6968 0.051 Uiso 1 1 calc R U . . .
C24 C 0.2814(10) 0.5093(5) -0.0134(3) 0.032(3) Uani 1 1 d . . . . .
H24A H 0.2216 0.5101 0.0124 0.039 Uiso 1 1 calc R U . . .
H24B H 0.2177 0.5159 -0.0442 0.039 Uiso 1 1 calc R U . . .
C13 C 0.7491(11) 0.6322(5) -0.0847(4) 0.037(3) Uani 1 1 d . . . . .
H13A H 0.7837 0.6333 -0.1157 0.056 Uiso 1 1 calc R U . . .
H13B H 0.8177 0.6535 -0.0606 0.056 Uiso 1 1 calc R U . . .
H13C H 0.6566 0.6535 -0.0874 0.056 Uiso 1 1 calc R U . . .
C91 C 0.0704(13) 0.6876(6) 0.6029(4) 0.046(3) Uani 1 1 d . . . . .
H91 H 0.0561 0.7313 0.5975 0.056 Uiso 1 1 calc R U . . .
C6 C 0.5635(12) 0.4318(7) -0.1570(3) 0.053(4) Uani 1 1 d . . . . .
H6 H 0.5074 0.3950 -0.1481 0.063 Uiso 1 1 calc R U . . .
C27 C 0.6917(10) 0.3963(5) 0.0725(3) 0.031(2) Uani 1 1 d . . . . .
H27 H 0.6632 0.3531 0.0809 0.037 Uiso 1 1 calc R U . . .
C28 C 0.8480(11) 0.3944(5) 0.0596(4) 0.037(3) Uani 1 1 d . . . . .
H28A H 0.8643 0.4332 0.0420 0.045 Uiso 1 1 calc R U . . .
H28B H 0.9162 0.3945 0.0899 0.045 Uiso 1 1 calc R U . . .
O8 O 0.0872(12) 0.2986(6) 0.2061(4) 0.088(3) Uani 1 1 d . . . . .
C69 C 0.6085(13) 0.7713(6) 0.5008(5) 0.055(4) Uani 1 1 d . . . . .
H69 H 0.6641 0.7921 0.4803 0.066 Uiso 1 1 calc R U . . .
C60 C 0.6211(11) 0.4882(8) 0.3845(3) 0.050(4) Uani 1 1 d . . . . .
C70 C 0.6243(13) 0.7848(5) 0.5495(4) 0.043(3) Uani 1 1 d . . . . .
H70 H 0.6939 0.8145 0.5626 0.051 Uiso 1 1 calc R U . . .
C87 C 0.1481(10) 0.4900(6) 0.6270(3) 0.039(3) Uani 1 1 d . . . . .
H87A H 0.1639 0.4707 0.5963 0.046 Uiso 1 1 calc R U . . .
H87B H 0.0588 0.4720 0.6353 0.046 Uiso 1 1 calc R U . . .
C74 C 0.3384(10) 0.4538(5) 0.4741(4) 0.035(2) Uani 1 1 d . U . . .
H74A H 0.2582 0.4243 0.4649 0.042 Uiso 1 1 calc R U . . .
H74B H 0.3950 0.4554 0.4474 0.042 Uiso 1 1 calc R U . . .
C92 C 0.1777(11) 0.6665(6) 0.6384(4) 0.037(3) Uani 1 1 d . . . . .
H92 H 0.2326 0.6967 0.6578 0.044 Uiso 1 1 calc R U . . .
C84 C 0.7994(11) 0.5247(7) 0.6842(3) 0.049(3) Uani 1 1 d . . . . .
H84A H 0.8167 0.4821 0.6969 0.074 Uiso 1 1 calc R U . . .
H84B H 0.7991 0.5541 0.7108 0.074 Uiso 1 1 calc R U . . .
H84C H 0.8749 0.5363 0.6657 0.074 Uiso 1 1 calc R U . . .
C44 C 0.2094(13) 0.6264(6) 0.1442(4) 0.051(3) Uani 1 1 d . . . . .
H44 H 0.2835 0.6194 0.1702 0.061 Uiso 1 1 calc R U . . .
C14 C 0.8840(10) 0.5355(6) -0.0523(3) 0.035(3) Uani 1 1 d . . . . .
H14A H 0.8772 0.4943 -0.0374 0.052 Uiso 1 1 calc R U . . .
H14B H 0.9360 0.5643 -0.0289 0.052 Uiso 1 1 calc R U . . .
H14C H 0.9348 0.5315 -0.0799 0.052 Uiso 1 1 calc R U . . .
C45 C 0.2889(15) 0.4211(6) 0.1864(4) 0.053(3) Uani 1 1 d . . . . .
H45A H 0.2735 0.3951 0.1571 0.063 Uiso 1 1 calc R U . . .
H45B H 0.3823 0.4094 0.2050 0.063 Uiso 1 1 calc R U . . .
O18 O 0.1668(15) 0.3309(7) 0.7727(4) 0.117(5) Uani 1 1 d . . . . .
O17 O 0.162(2) 0.2637(8) 0.7139(4) 0.145(7) Uani 1 1 d . . . . .
C55 C 0.5532(13) 0.4643(6) 0.3331(3) 0.045(3) Uani 1 1 d . . . . .
H55 H 0.4997 0.4248 0.3375 0.054 Uiso 1 1 calc R U . . .
C96 C 0.1599(16) 0.3154(9) 0.7301(5) 0.067(4) Uani 1 1 d . . . . .
C83 C 0.6252(12) 0.5960(6) 0.6344(3) 0.038(3) Uani 1 1 d . . . . .
H83A H 0.7094 0.6117 0.6218 0.058 Uiso 1 1 calc R U . . .
H83B H 0.6080 0.6218 0.6617 0.058 Uiso 1 1 calc R U . . .
H83C H 0.5420 0.5981 0.6093 0.058 Uiso 1 1 calc R U . . .
C61 C 0.8850(11) 0.5497(6) 0.4480(4) 0.040(3) Uani 1 1 d . U . . .
H61A H 0.8750 0.5064 0.4585 0.060 Uiso 1 1 calc R U . . .
H61B H 0.9357 0.5743 0.4746 0.060 Uiso 1 1 calc R U . . .
H61C H 0.9391 0.5504 0.4211 0.060 Uiso 1 1 calc R U . . .
C8 C 0.6455(13) 0.3657(7) -0.2297(4) 0.052(3) Uani 1 1 d . . . . .
H8 H 0.5955 0.3943 -0.2549 0.063 Uiso 1 1 calc R U . . .
C7 C 0.6944(14) 0.4037(7) -0.1828(3) 0.059(4) Uani 1 1 d . . . . .
H7A H 0.7550 0.4390 -0.1903 0.071 Uiso 1 1 calc R U . . .
H7B H 0.7540 0.3761 -0.1596 0.071 Uiso 1 1 calc R U . . .
C29 C 0.8813(13) 0.3382(6) 0.0297(4) 0.045(3) Uani 1 1 d . . . . .
H29 H 0.7981 0.3312 0.0040 0.054 Uiso 1 1 calc R U . . .
C18 C 0.4048(15) 0.6825(8) 0.0002(6) 0.070(5) Uani 1 1 d . . . . .
C101 C 0.8124(11) 0.5469(6) 0.1866(4) 0.047(3) Uani 1 1 d . . . . .
H10A H 0.8332 0.5043 0.1987 0.071 Uiso 1 1 calc R U . . .
H10B H 0.8053 0.5752 0.2135 0.071 Uiso 1 1 calc R U . . .
H10C H 0.8892 0.5611 0.1695 0.071 Uiso 1 1 calc R U . . .
C3 C 0.1403(12) 0.5683(7) -0.1932(3) 0.048(3) Uani 1 1 d . U . . .
C2 C 0.1770(15) 0.6103(7) -0.1501(4) 0.062(4) Uani 1 1 d . . . . .
H2A H 0.0949 0.6369 -0.1467 0.093 Uiso 1 1 calc R U . . .
H2B H 0.2588 0.6367 -0.1543 0.093 Uiso 1 1 calc R U . . .
H2C H 0.2010 0.5845 -0.1213 0.093 Uiso 1 1 calc R U . . .
C78 C 0.8641(12) 0.3394(6) 0.5120(5) 0.053(3) Uani 1 1 d . . . . .
H78 H 0.7785 0.3324 0.4872 0.063 Uiso 1 1 calc R U . . .
C56 C 0.6707(15) 0.4480(8) 0.3027(4) 0.068(5) Uani 1 1 d . . . . .
H56A H 0.6252 0.4277 0.2727 0.082 Uiso 1 1 calc R U . . .
H56B H 0.7150 0.4875 0.2939 0.082 Uiso 1 1 calc R U . . .
C34 C 0.6494(14) 0.6149(6) 0.1292(4) 0.051(3) Uani 1 1 d . . . . .
H34A H 0.7183 0.6213 0.1070 0.076 Uiso 1 1 calc R U . . .
H34B H 0.6646 0.6465 0.1546 0.076 Uiso 1 1 calc R U . . .
H34C H 0.5523 0.6188 0.1118 0.076 Uiso 1 1 calc R U . . .
C51 C 0.1621(17) 0.6202(8) 0.3073(4) 0.072(4) Uani 1 1 d . U . . .
C42 C 0.0661(13) 0.7017(8) 0.0918(4) 0.062(4) Uani 1 1 d . . . . .
H42 H 0.0489 0.7441 0.0825 0.074 Uiso 1 1 calc R U . . .
C1 C 0.0210(11) 0.5212(8) -0.1890(4) 0.070(5) Uani 1 1 d . . . . .
H1A H 0.0288 0.5064 -0.1559 0.105 Uiso 1 1 calc R U . . .
H1B H 0.0297 0.4855 -0.2102 0.105 Uiso 1 1 calc R U . . .
H1C H -0.0718 0.5415 -0.1983 0.105 Uiso 1 1 calc R U . . .
C23 C 0.4792(15) 0.7123(8) -0.0301(5) 0.069(4) Uani 1 1 d . . . . .
H23A H 0.4629 0.7014 -0.0631 0.083 Uiso 1 1 calc R U . . .
C19 C 0.4239(17) 0.7075(8) 0.0493(5) 0.068(4) Uani 1 1 d . . . . .
H19A H 0.3677 0.6893 0.0708 0.082 Uiso 1 1 calc R U . . .
C57 C 0.7862(17) 0.4057(7) 0.3266(4) 0.069(5) Uani 1 1 d . . . . .
H57 H 0.8286 0.4259 0.3574 0.083 Uiso 1 1 calc R U . . .
C47 C 0.169(2) 0.3314(10) 0.2278(5) 0.087(6) Uani 1 1 d . U . . .
C9 C 0.5425(18) 0.3074(7) -0.2219(5) 0.085(5) Uani 1 1 d . . . . .
H9A H 0.5783 0.2864 -0.1916 0.127 Uiso 1 1 calc R U . . .
H9B H 0.5413 0.2776 -0.2484 0.127 Uiso 1 1 calc R U . . .
H9C H 0.4456 0.3228 -0.2210 0.127 Uiso 1 1 calc R U . . .
C94 C 0.2681(13) 0.3960(8) 0.6790(4) 0.066(4) Uani 1 1 d . . . . .
H94A H 0.2692 0.3712 0.6494 0.079 Uiso 1 1 calc R U . . .
H94B H 0.3530 0.3842 0.7021 0.079 Uiso 1 1 calc R U . . .
C10 C 0.7834(15) 0.3390(7) -0.2465(4) 0.068(4) Uani 1 1 d . . . . .
H10D H 0.8569 0.3717 -0.2437 0.102 Uiso 1 1 calc R U . . .
H10E H 0.7615 0.3255 -0.2800 0.102 Uiso 1 1 calc R U . . .
H10F H 0.8184 0.3032 -0.2264 0.102 Uiso 1 1 calc R U . . .
C46 C 0.1687(19) 0.4074(8) 0.2170(4) 0.079(5) Uani 1 1 d . U . . .
H46A H 0.0751 0.4204 0.1993 0.095 Uiso 1 1 calc R U . . .
H46B H 0.1863 0.4311 0.2475 0.095 Uiso 1 1 calc R U . . .
C80 C 0.8948(13) 0.2795(7) 0.5404(6) 0.074(5) Uani 1 1 d . . . . .
H80A H 0.9827 0.2845 0.5632 0.111 Uiso 1 1 calc R U . . .
H80B H 0.9062 0.2449 0.5185 0.111 Uiso 1 1 calc R U . . .
H80C H 0.8153 0.2704 0.5578 0.111 Uiso 1 1 calc R U . . .
C4 C 0.0982(13) 0.6120(10) -0.2400(3) 0.086(6) Uani 1 1 d . . . . .
H4A H 0.0132 0.6367 -0.2365 0.129 Uiso 1 1 calc R U . . .
H4B H 0.0781 0.5855 -0.2686 0.129 Uiso 1 1 calc R U . . .
H4C H 0.1776 0.6403 -0.2433 0.129 Uiso 1 1 calc R U . . .
C31 C 0.9055(14) 0.2764(6) 0.0609(5) 0.060(4) Uani 1 1 d . . . . .
H31A H 0.9144 0.2405 0.0399 0.089 Uiso 1 1 calc R U . . .
H31B H 0.8241 0.2699 0.0780 0.089 Uiso 1 1 calc R U . . .
H31C H 0.9930 0.2805 0.0841 0.089 Uiso 1 1 calc R U . . .
C79 C 0.9959(14) 0.3574(8) 0.4856(6) 0.077(5) Uani 1 1 d . . . . .
H79A H 1.0815 0.3627 0.5094 0.115 Uiso 1 1 calc R U . . .
H79B H 0.9752 0.3967 0.4679 0.115 Uiso 1 1 calc R U . . .
H79C H 1.0119 0.3239 0.4632 0.115 Uiso 1 1 calc R U . . .
C50 C 0.1158(15) 0.6593(8) 0.2602(4) 0.067(4) Uani 1 1 d . . . . .
H50A H 0.0197 0.6466 0.2455 0.100 Uiso 1 1 calc R U . . .
H50B H 0.1830 0.6516 0.2376 0.100 Uiso 1 1 calc R U . . .
H50C H 0.1158 0.7041 0.2681 0.100 Uiso 1 1 calc R U . . .
C20 C 0.516(2) 0.7552(11) 0.0671(6) 0.099(7) Uani 1 1 d . . . . .
H20A H 0.5229 0.7696 0.0992 0.119 Uiso 1 1 calc R U . . .
C22 C 0.591(2) 0.7641(8) -0.0130(6) 0.092(6) Uani 1 1 d . . . . .
H22 H 0.6494 0.7828 -0.0336 0.111 Uiso 1 1 calc R U . . .
C43 C 0.1701(16) 0.6859(7) 0.1303(5) 0.072(4) Uani 1 1 d . . . . .
H43 H 0.2176 0.7194 0.1483 0.086 Uiso 1 1 calc R U . . .
C30 C 1.0159(15) 0.3524(8) 0.0052(5) 0.073(4) Uani 1 1 d . . . . .
H30A H 0.9919 0.3844 -0.0196 0.109 Uiso 1 1 calc R U . . .
H30B H 1.0461 0.3140 -0.0095 0.109 Uiso 1 1 calc R U . . .
H30C H 1.0936 0.3677 0.0292 0.109 Uiso 1 1 calc R U . . .
C58 C 0.740(2) 0.3398(8) 0.3380(6) 0.106(6) Uani 1 1 d . . . . .
H58A H 0.6986 0.3405 0.3678 0.159 Uiso 1 1 calc R U . . .
H58B H 0.8232 0.3119 0.3418 0.159 Uiso 1 1 calc R U . . .
H58C H 0.6689 0.3246 0.3118 0.159 Uiso 1 1 calc R U . . .
C49 C 0.1534(16) 0.2409(8) 0.3104(4) 0.071(5) Uani 1 1 d . . . . .
H49A H 0.1214 0.2829 0.3183 0.107 Uiso 1 1 calc R U . . .
H49B H 0.2010 0.2206 0.3397 0.107 Uiso 1 1 calc R U . . .
H49C H 0.0708 0.2158 0.2966 0.107 Uiso 1 1 calc R U . . .
C97 C 0.182(2) 0.2715(10) 0.8106(5) 0.106(7) Uani 1 1 d D U . . .
H97A H 0.1025 0.2409 0.8041 0.127 Uiso 1 1 calc R U . . .
H97B H 0.2751 0.2499 0.8133 0.127 Uiso 1 1 calc R U . . .
C95 C 0.133(2) 0.3806(10) 0.7002(7) 0.103(6) Uani 1 1 d . U . . .
H95A H 0.0507 0.3759 0.6743 0.124 Uiso 1 1 calc R U . . .
H95B H 0.1114 0.4148 0.7218 0.124 Uiso 1 1 calc R U . . .
C21 C 0.598(2) 0.7806(9) 0.0348(9) 0.122(9) Uani 1 1 d . . . . .
H21A H 0.6643 0.8122 0.0466 0.147 Uiso 1 1 calc R U . . .
C48 C 0.256(3) 0.2464(10) 0.2749(9) 0.145(10) Uani 1 1 d . . . . .
H48A H 0.2232 0.2216 0.2456 0.175 Uiso 1 1 calc R U . . .
H48B H 0.3527 0.2321 0.2890 0.175 Uiso 1 1 calc R U . . .
C52 C 0.243(2) 0.6647(10) 0.3467(5) 0.123(8) Uani 1 1 d . U . . .
H52A H 0.1804 0.6993 0.3528 0.184 Uiso 1 1 calc R U . . .
H52B H 0.3286 0.6816 0.3355 0.184 Uiso 1 1 calc R U . . .
H52C H 0.2715 0.6410 0.3763 0.184 Uiso 1 1 calc R U . . .
C59 C 0.914(2) 0.3998(11) 0.2925(5) 0.154(12) Uani 1 1 d . . . . .
H59A H 0.8714 0.3896 0.2596 0.230 Uiso 1 1 calc R U . . .
H59B H 0.9808 0.3666 0.3051 0.230 Uiso 1 1 calc R U . . .
H59C H 0.9651 0.4398 0.2928 0.230 Uiso 1 1 calc R U . . .
C53 C 0.041(2) 0.5788(15) 0.3168(8) 0.198(17) Uani 1 1 d . . . . .
H53A H 0.0513 0.5372 0.3030 0.296 Uiso 1 1 calc R U . . .
H53B H -0.0500 0.5973 0.3023 0.296 Uiso 1 1 calc R U . . .
H53C H 0.0422 0.5748 0.3515 0.296 Uiso 1 1 calc R U . . .
C98 C 0.168(3) 0.3184(13) 0.8560(7) 0.176(12) Uani 1 1 d D U . . .
H98A H 0.2627 0.3332 0.8701 0.264 Uiso 1 1 calc R U . . .
H98B H 0.1244 0.2955 0.8803 0.264 Uiso 1 1 calc R U . . .
H98C H 0.1076 0.3544 0.8448 0.264 Uiso 1 1 calc R U . . .
N26 N 0.4957(8) 0.5737(4) 0.4600(2) 0.0233(16) Uani 1 1 d . U . . .
H26 H 0.4623 0.5760 0.4293 0.028 Uiso 1 1 calc R U . . .
C100 C 0.1245(10) 0.5559(5) 0.6185(3) 0.028(2) Uani 1 1 d . . . . .
C99 C 0.3904(9) 0.5727(5) 0.4960(3) 0.0229(19) Uani 1 1 d . U . . .
H99 H 0.4432 0.5635 0.5287 0.027 Uiso 1 1 calc R U . . .

loop_
_atom_site_aniso_label
_atom_site_aniso_U_11
_atom_site_aniso_U_22
_atom_site_aniso_U_33
_atom_site_aniso_U_23
_atom_site_aniso_U_13
_atom_site_aniso_U_12
O4 0.025(3) 0.052(5) 0.020(3) 0.004(3) 0.001(2) -0.001(3)
O13 0.025(3) 0.064(5) 0.011(2) -0.006(3) 0.008(2) 0.004(3)
O5 0.038(4) 0.043(5) 0.017(3) 0.005(3) 0.020(3) 0.009(3)
O16 0.024(3) 0.074(6) 0.023(3) 0.011(3) 0.014(3) 0.007(4)
O3 0.055(4) 0.051(5) 0.014(3) 0.009(3) 0.016(3) 0.001(4)
O14 0.017(3) 0.032(5) 0.075(5) -0.005(4) 0.009(3) -0.006(3)
O12 0.041(4) 0.060(6) 0.039(4) -0.017(4) 0.007(3) 0.029(4)
N19 0.023(2) 0.024(2) 0.0223(19) 0.0019(13) 0.0047(13) -0.0012(13)
O11 0.039(4) 0.079(6) 0.017(3) -0.018(3) 0.006(3) 0.012(4)
N18 0.024(2) 0.024(2) 0.0208(19) -0.0008(13) 0.0038(13) 0.0007(13)
O00B 0.051(4) 0.061(6) 0.024(3) 0.021(3) 0.019(3) 0.029(4)
N24 0.018(4) 0.040(6) 0.023(3) 0.009(3) 0.005(3) -0.002(4)
O7 0.046(4) 0.081(7) 0.023(3) -0.025(4) 0.002(3) 0.017(4)
O1 0.024(4) 0.104(7) 0.014(3) 0.011(3) 0.009(3) -0.005(4)
O2 0.029(4) 0.138(9) 0.012(3) 0.011(4) 0.009(3) -0.019(5)
O10 0.027(4) 0.100(7) 0.020(3) -0.012(4) 0.001(3) 0.014(4)
N16 0.033(4) 0.037(5) 0.008(3) 0.004(3) 0.014(3) 0.002(4)
O15 0.038(4) 0.049(5) 0.055(4) 0.039(4) 0.003(3) 0.016(4)
N25 0.013(4) 0.057(6) 0.021(3) 0.013(4) 0.003(3) 0.004(4)
N15 0.029(4) 0.038(6) 0.023(4) -0.004(3) 0.001(3) -0.010(4)
N23 0.023(4) 0.040(6) 0.056(5) -0.006(4) -0.001(4) 0.009(4)
N17 0.039(5) 0.064(7) 0.023(4) -0.020(4) 0.011(4) 0.009(5)
C15 0.030(5) 0.028(6) 0.015(4) 0.008(4) 0.005(3) -0.004(4)
C89 0.025(5) 0.043(7) 0.016(4) -0.001(4) 0.009(3) 0.004(5)
N21 0.041(5) 0.063(8) 0.029(4) -0.031(4) -0.003(4) 0.002(5)
C64 0.023(5) 0.041(7) 0.012(3) -0.002(4) 0.005(3) 0.006(4)
C67 0.015(5) 0.039(7) 0.061(7) 0.034(5) 0.005(4) 0.015(5)
C40 0.027(5) 0.053(8) 0.030(5) -0.002(5) 0.005(4) 0.012(5)
C85 0.023(5) 0.051(7) 0.013(4) 0.014(4) 0.012(3) 0.013(5)
N20 0.036(5) 0.076(8) 0.023(4) -0.023(4) -0.004(4) 0.015(5)
N14 0.036(5) 0.076(8) 0.019(4) 0.006(4) 0.002(4) 0.000(5)
C90 0.033(4) 0.041(5) 0.025(4) -0.005(4) 0.021(3) -0.005(4)
C26 0.053(6) 0.020(6) 0.018(4) 0.005(4) 0.017(4) -0.007(5)
C36 0.037(5) 0.049(7) 0.016(4) -0.004(4) 0.014(4) 0.022(5)
C32 0.042(6) 0.055(9) 0.022(4) 0.006(4) 0.013(4) 0.020(6)
C66 0.025(5) 0.029(6) 0.018(4) 0.000(4) 0.002(3) 0.008(4)
C39 0.029(6) 0.087(11) 0.031(5) 0.002(6) 0.016(4) 0.016(6)
C72 0.032(6) 0.043(7) 0.030(5) 0.002(5) 0.019(4) 0.001(5)
C54 0.029(6) 0.062(9) 0.054(7) -0.024(6) 0.003(5) 0.022(6)
C25 0.022(5) 0.052(8) 0.025(4) 0.012(4) 0.009(4) -0.013(5)
C41 0.056(8) 0.068(10) 0.024(5) 0.006(5) 0.007(5) 0.011(7)
C16 0.016(4) 0.041(6) 0.015(3) 0.010(4) 0.010(3) 0.008(4)
C12 0.016(4) 0.031(6) 0.026(4) 0.007(4) 0.003(3) -0.008(4)
O9 0.102(9) 0.080(9) 0.069(6) 0.002(6) 0.006(6) 0.005(7)
C82 0.032(5) 0.042(7) 0.017(4) -0.005(4) 0.005(4) -0.009(5)
C17 0.040(6) 0.029(7) 0.039(5) 0.016(5) 0.011(5) 0.019(5)
C37 0.036(4) 0.043(5) 0.013(3) -0.009(3) 0.007(3) 0.007(4)
C75 0.028(5) 0.022(6) 0.077(7) -0.011(5) 0.031(5) -0.013(5)
C11 0.038(6) 0.056(8) 0.011(4) -0.009(4) 0.007(4) -0.007(5)
C76 0.024(5) 0.022(6) 0.052(6) -0.017(5) 0.003(4) 0.002(4)
C62 0.013(4) 0.083(9) 0.010(3) -0.010(4) 0.004(3) 0.005(5)
C68 0.041(6) 0.038(7) 0.039(5) 0.011(5) 0.024(5) 0.003(5)
C71 0.063(8) 0.048(8) 0.036(5) 0.003(5) 0.024(6) 0.010(7)
C33 0.042(6) 0.061(9) 0.022(4) -0.021(5) 0.009(4) 0.011(6)
C93 0.026(6) 0.059(9) 0.041(5) -0.013(5) 0.000(4) -0.014(6)
C38 0.033(6) 0.052(8) 0.027(4) -0.017(5) -0.011(4) 0.022(5)
C81 0.025(5) 0.035(7) 0.056(6) 0.014(5) 0.004(4) 0.014(5)
C73 0.023(5) 0.047(7) 0.033(5) -0.001(5) 0.016(4) 0.015(5)
C5 0.024(5) 0.092(11) 0.025(5) 0.017(5) -0.012(4) -0.021(6)
C77 0.022(5) 0.052(8) 0.058(6) -0.007(6) -0.002(5) -0.005(5)
C63 0.028(5) 0.064(9) 0.036(5) -0.018(5) 0.020(4) -0.019(5)
C86 0.013(5) 0.085(10) 0.031(5) 0.020(5) 0.006(4) 0.003(5)
C24 0.021(5) 0.065(8) 0.014(4) 0.013(4) 0.010(3) -0.002(5)
C13 0.033(6) 0.034(7) 0.044(5) 0.016(5) 0.004(4) -0.016(5)
C91 0.049(7) 0.044(8) 0.045(6) -0.011(5) 0.005(5) 0.014(6)
C6 0.055(7) 0.079(10) 0.024(5) -0.004(5) 0.006(5) -0.034(7)
C27 0.039(6) 0.035(7) 0.019(4) 0.004(4) 0.006(4) 0.011(5)
C28 0.036(6) 0.028(7) 0.048(5) 0.002(5) 0.006(5) 0.016(5)
O8 0.077(8) 0.095(10) 0.101(8) -0.021(7) 0.042(7) -0.017(7)
C69 0.045(7) 0.043(8) 0.086(9) 0.020(7) 0.039(7) 0.027(6)
C60 0.031(6) 0.095(12) 0.021(5) -0.024(6) -0.004(4) 0.031(7)
C70 0.053(7) 0.020(7) 0.052(6) 0.006(5) -0.004(5) -0.001(5)
C87 0.025(5) 0.063(9) 0.023(4) -0.001(5) -0.010(4) -0.003(5)
C74 0.016(4) 0.030(5) 0.056(5) 0.004(4) -0.003(4) 0.003(4)
C92 0.029(6) 0.034(8) 0.046(6) -0.016(5) -0.004(5) -0.007(5)
C84 0.038(6) 0.082(10) 0.027(5) 0.004(5) 0.000(4) 0.012(6)
C44 0.057(8) 0.045(9) 0.040(6) -0.015(5) -0.035(5) 0.009(6)
C14 0.034(5) 0.054(8) 0.018(4) 0.007(4) 0.012(4) 0.003(5)
C45 0.090(9) 0.037(8) 0.032(5) -0.010(5) 0.007(5) 0.006(7)
O18 0.133(11) 0.143(13) 0.069(7) 0.028(8) -0.005(7) -0.051(10)
O17 0.250(19) 0.128(14) 0.063(7) 0.011(8) 0.045(9) -0.091(14)
C55 0.057(7) 0.046(8) 0.037(5) -0.023(5) 0.018(5) 0.006(6)
C96 0.059(9) 0.084(13) 0.058(9) -0.015(8) 0.006(7) 0.001(8)
C83 0.039(6) 0.045(8) 0.035(5) -0.007(5) 0.017(4) 0.010(5)
C61 0.040(3) 0.045(4) 0.037(3) -0.002(2) 0.008(2) 0.006(3)
C8 0.059(8) 0.062(10) 0.035(5) -0.001(5) 0.005(5) 0.007(7)
C7 0.068(8) 0.097(11) 0.018(4) -0.021(5) 0.026(5) -0.033(8)
C29 0.049(7) 0.042(8) 0.051(6) -0.007(5) 0.027(5) 0.013(6)
C18 0.052(8) 0.074(12) 0.090(10) 0.039(9) 0.023(8) 0.033(8)
C101 0.024(5) 0.073(10) 0.043(6) -0.020(6) -0.003(4) 0.024(6)
C3 0.038(6) 0.095(9) 0.012(4) 0.010(5) 0.009(4) -0.009(6)
C2 0.065(9) 0.074(11) 0.043(6) 0.006(6) -0.001(6) -0.011(7)
C78 0.026(6) 0.039(8) 0.093(9) -0.020(7) 0.010(6) -0.002(5)
C56 0.075(9) 0.092(12) 0.034(5) -0.009(6) -0.002(6) 0.054(8)
C34 0.063(8) 0.060(9) 0.031(5) 0.002(5) 0.014(5) 0.017(7)
C51 0.081(9) 0.095(10) 0.041(6) -0.028(6) 0.004(6) 0.035(8)
C42 0.047(7) 0.084(12) 0.049(7) -0.004(7) -0.011(6) 0.030(7)
C1 0.020(6) 0.152(16) 0.041(6) -0.007(7) 0.012(5) -0.031(8)
C23 0.066(9) 0.069(11) 0.073(9) 0.019(8) 0.013(7) -0.005(8)
C19 0.087(11) 0.071(11) 0.057(8) 0.010(7) 0.042(8) 0.023(9)
C57 0.126(13) 0.050(10) 0.035(6) 0.010(5) 0.027(7) 0.049(9)
C47 0.092(12) 0.120(16) 0.042(7) 0.005(9) -0.011(8) -0.038(11)
C9 0.108(13) 0.045(10) 0.090(10) -0.019(8) -0.022(9) 0.003(9)
C94 0.038(7) 0.102(12) 0.056(7) 0.054(8) -0.003(5) -0.012(7)
C10 0.080(10) 0.069(11) 0.054(7) -0.010(7) 0.007(7) 0.038(8)
C46 0.122(13) 0.088(13) 0.034(6) 0.023(6) 0.036(7) 0.017(10)
C80 0.023(6) 0.038(9) 0.151(14) -0.013(9) -0.019(7) 0.009(6)
C4 0.030(6) 0.21(2) 0.017(5) 0.024(7) 0.002(4) -0.005(9)
C31 0.055(8) 0.039(9) 0.087(9) -0.007(7) 0.018(7) 0.021(6)
C79 0.047(8) 0.074(12) 0.115(12) -0.026(9) 0.031(8) -0.016(8)
C50 0.069(9) 0.093(12) 0.034(6) 0.002(6) -0.006(6) 0.037(8)
C20 0.125(16) 0.116(18) 0.068(10) -0.020(10) 0.057(11) -0.018(14)
C22 0.153(18) 0.055(11) 0.079(10) 0.003(8) 0.050(11) -0.021(11)
C43 0.070(10) 0.048(10) 0.090(10) 0.011(8) -0.013(8) -0.003(8)
C30 0.063(9) 0.075(11) 0.089(10) -0.014(8) 0.040(8) 0.002(8)
C58 0.166(19) 0.052(12) 0.116(13) 0.010(10) 0.075(13) 0.002(12)
C49 0.077(10) 0.092(13) 0.053(7) 0.032(7) 0.038(7) 0.028(9)
C97 0.100(13) 0.16(2) 0.054(8) 0.035(9) -0.008(9) 0.021(13)
C95 0.103(6) 0.104(6) 0.104(6) 0.0016(14) 0.0152(17) -0.0005(14)
C21 0.132(18) 0.054(13) 0.153(19) -0.044(13) -0.067(16) 0.022(12)
C48 0.19(2) 0.071(15) 0.20(2) 0.077(15) 0.103(19) 0.044(15)
C52 0.191(17) 0.118(15) 0.043(7) -0.024(8) -0.030(9) 0.084(13)
C59 0.22(2) 0.20(2) 0.061(9) 0.054(12) 0.063(12) 0.18(2)
C53 0.103(15) 0.36(4) 0.149(18) 0.20(2) 0.084(14) 0.13(2)
C98 0.23(3) 0.20(3) 0.092(13) -0.016(14) 0.029(15) -0.12(2)
N26 0.024(2) 0.025(2) 0.0216(19) -0.0022(13) 0.0052(13) 0.0006(13)
C100 0.032(5) 0.044(7) 0.010(3) 0.008(4) 0.008(3) -0.010(5)
C99 0.024(2) 0.024(2) 0.022(2) 0.0002(13) 0.0053(14) 0.0006(14)

loop_
_atom_type_symbol
_atom_type_description
_atom_type_scat_dispersion_real
_atom_type_scat_dispersion_imag
_atom_type_scat_source
C C 0.0033 0.0016 'International Tables Vol C Tables 4.2.6.8 and 6.1.1.4'
H H 0.0000 0.0000 'International Tables Vol C Tables 4.2.6.8 and 6.1.1.4'
N N 0.0061 0.0033 'International Tables Vol C Tables 4.2.6.8 and 6.1.1.4'
O O 0.0106 0.0060 'International Tables Vol C Tables 4.2.6.8 and 6.1.1.4'

loop_
_geom_angle_atom_site_label_1
_geom_angle_atom_site_label_2
_geom_angle_atom_site_label_3
_geom_angle
_geom_angle_site_symmetry_1
_geom_angle_site_symmetry_3
C15 N19 C16 123.3(7) . .
C15 N19 H19 118.4 . .
C16 N19 H19 118.4 . .
C32 N18 C33 123.4(8) . .
C32 N18 H18 118.3 . .
C33 N18 H18 118.3 . .
C81 N24 C82 123.8(8) . .
C81 N24 H24 118.1 . .
C82 N24 H24 118.1 . .
C5 O1 C3 118.8(7) . .
C54 O10 C51 118.8(8) . .
C26 N16 C27 121.6(6) . .
C26 N16 H16 119.2 . .
C27 N16 H16 119.2 . .
C85 N25 C86 123.0(7) . .
C85 N25 H25 118.5 . .
C86 N25 H25 118.5 . .
C11 N15 C12 124.4(8) . .
C11 N15 H15 117.8 . .
C12 N15 H15 117.8 . .
C75 N23 C76 124.5(9) . .
C75 N23 H23 117.7 . .
C76 N23 H23 117.7 . .
C36 N17 C37 124.3(7) . .
C36 N17 H17 117.9 . .
C37 N17 H17 117.9 . .
O4 C15 N19 122.3(7) . .
O4 C15 C12 122.4(8) . .
N19 C15 C12 115.2(7) . .
C100 C89 C90 126.1(10) . .
C100 C89 H89 117.0 . .
C90 C89 H89 117.0 . .
C60 N21 C62 123.7(10) . .
C60 N21 H21 118.1 . .
C62 N21 H21 118.1 . .
O13 C64 N26 124.7(7) . .
O13 C64 C62 119.4(7) . .
N26 C64 C62 115.8(7) . .
C72 C67 C68 115.4(11) . .
C72 C67 C66 124.4(9) . .
C68 C67 C66 120.2(10) . .
C41 C40 C39 124.2(11) . .
C41 C40 H40 117.9 . .
C39 C40 H40 117.9 . .
O16 C85 N25 123.7(8) . .
O16 C85 C82 118.1(8) . .
N25 C85 C82 118.1(7) . .
C54 N20 C55 121.1(9) . .
C54 N20 H20 119.5 . .
C55 N20 H20 119.5 . .
C5 N14 C6 119.4(8) . .
C5 N14 H14 120.3 . .
C6 N14 H14 120.3 . .
C89 C90 C91 116.0(10) . .
C89 C90 H90 122.0 . .
C91 C90 H90 122.0 . .
O5 C26 N16 121.9(8) . .
O5 C26 C25 119.3(9) . .
N16 C26 C25 118.8(7) . .
O7 C36 N17 122.2(9) . .
O7 C36 C33 117.7(10) . .
N17 C36 C33 119.7(7) . .
O00B C32 N18 123.4(9) . .
O00B C32 C27 115.6(10) . .
N18 C32 C27 121.0(8) . .
C67 C66 C99 113.5(7) . .
C67 C66 H66A 108.9 . .
C99 C66 H66A 108.9 . .
C67 C66 H66B 108.9 . .
C99 C66 H66B 108.9 . .
H66A C66 H66B 107.7 . .
C40 C39 C44 115.2(12) . .
C40 C39 C38 120.5(11) . .
C44 C39 C38 124.1(9) . .
C71 C72 C67 127.1(10) . .
C71 C72 H72 116.5 . .
C67 C72 H72 116.5 . .
O11 C54 O10 129.0(9) . .
O11 C54 N20 122.8(10) . .
O10 C54 N20 108.2(9) . .
C26 C25 C24 115.4(8) . .
C26 C25 H25A 108.4 . .
C24 C25 H25A 108.4 . .
C26 C25 H25B 108.4 . .
C24 C25 H25B 108.4 . .
H25A C25 H25B 107.5 . .
C40 C41 C42 118.1(10) . .
C40 C41 H41 121.0 . .
C42 C41 H41 121.0 . .
N19 C16 C17 110.9(7) . .
N19 C16 C24 109.4(7) . .
C17 C16 C24 110.3(7) . .
N19 C16 H16A 108.7 . .
C17 C16 H16A 108.7 . .
C24 C16 H16A 108.7 . .
N15 C12 C15 112.4(7) . .
N15 C12 C14 109.8(8) . .
C15 C12 C14 110.2(7) . .
N15 C12 C13 108.8(7) . .
C15 C12 C13 108.4(8) . .
C14 C12 C13 107.1(8) . .
C47 O9 C48 110.0(17) . .
N24 C82 C85 112.5(8) . .
N24 C82 C83 106.2(7) . .
C85 C82 C83 106.3(8) . .
N24 C82 C84 109.6(8) . .
C85 C82 C84 114.6(7) . .
C83 C82 C84 107.2(9) . .
C18 C17 C16 113.0(9) . .
C18 C17 H17A 109.0 . .
C16 C17 H17A 109.0 . .
C18 C17 H17B 109.0 . .
C16 C17 H17B 109.0 . .
H17A C17 H17B 107.8 . .
N17 C37 C38 109.7(7) . .
N17 C37 C45 106.0(9) . .
C38 C37 C45 109.1(9) . .
N17 C37 H37 110.6 . .
C38 C37 H37 110.6 . .
C45 C37 H37 110.6 . .
O14 C75 N23 119.6(10) . .
O14 C75 C74 121.2(9) . .
N23 C75 C74 119.2(9) . .
O3 C11 N15 120.9(8) . .
O3 C11 C6 119.7(11) . .
N15 C11 C6 119.1(9) . .
N23 C76 C81 113.0(8) . .
N23 C76 C77 111.7(9) . .
C81 C76 C77 108.0(8) . .
N23 C76 H76 108.0 . .
C81 C76 H76 108.0 . .
C77 C76 H76 108.0 . .
N21 C62 C61 111.4(8) . .
N21 C62 C63 107.0(8) . .
C61 C62 C63 108.8(9) . .
N21 C62 C64 110.1(8) . .
C61 C62 C64 109.9(7) . .
C63 C62 C64 109.6(8) . .
C67 C68 C69 119.1(10) . .
C67 C68 H68 120.5 . .
C69 C68 H68 120.5 . .
C72 C71 C70 119.6(10) . .
C72 C71 H71 120.2 . .
C70 C71 H71 120.2 . .
N18 C33 C101 110.6(8) . .
N18 C33 C36 111.9(9) . .
C101 C33 C36 113.2(8) . .
N18 C33 C34 106.3(8) . .
C101 C33 C34 107.7(10) . .
C36 C33 C34 106.8(9) . .
C92 C93 C100 121.2(10) . .
C92 C93 H93 119.4 . .
C100 C93 H93 119.4 . .
C39 C38 C37 117.1(9) . .
C39 C38 H38A 108.0 . .
C37 C38 H38A 108.0 . .
C39 C38 H38B 108.0 . .
C37 C38 H38B 108.0 . .
H38A C38 H38B 107.3 . .
O15 C81 N24 120.3(10) . .
O15 C81 C76 122.2(11) . .
N24 C81 C76 117.5(9) . .
C99 C73 C74 115.3(7) . .
C99 C73 H73A 108.5 . .
C74 C73 H73A 108.5 . .
C99 C73 H73B 108.5 . .
C74 C73 H73B 108.5 . .
H73A C73 H73B 107.5 . .
O2 C5 O1 123.7(11) . .
O2 C5 N14 124.6(10) . .
O1 C5 N14 111.6(8) . .
C78 C77 C76 113.4(9) . .
C78 C77 H77A 108.9 . .
C76 C77 H77A 108.9 . .
C78 C77 H77B 108.9 . .
C76 C77 H77B 108.9 . .
H77A C77 H77B 107.7 . .
C62 C63 H63A 109.5 . .
C62 C63 H63B 109.5 . .
H63A C63 H63B 109.5 . .
C62 C63 H63C 109.5 . .
H63A C63 H63C 109.5 . .
H63B C63 H63C 109.5 . .
N25 C86 C94 109.0(9) . .
N25 C86 C87 107.5(7) . .
C94 C86 C87 112.6(9) . .
N25 C86 H86 109.2 . .
C94 C86 H86 109.2 . .
C87 C86 H86 109.2 . .
C25 C24 C16 113.8(7) . .
C25 C24 H24A 108.8 . .
C16 C24 H24A 108.8 . .
C25 C24 H24B 108.8 . .
C16 C24 H24B 108.8 . .
H24A C24 H24B 107.7 . .
C12 C13 H13A 109.5 . .
C12 C13 H13B 109.5 . .
H13A C13 H13B 109.5 . .
C12 C13 H13C 109.5 . .
H13A C13 H13C 109.5 . .
H13B C13 H13C 109.5 . .
C92 C91 C90 119.2(11) . .
C92 C91 H91 120.4 . .
C90 C91 H91 120.4 . .
N14 C6 C11 113.1(11) . .
N14 C6 C7 113.2(8) . .
C11 C6 C7 109.4(8) . .
N14 C6 H6 106.9 . .
C11 C6 H6 106.9 . .
C7 C6 H6 106.9 . .
N16 C27 C32 111.0(8) . .
N16 C27 C28 109.5(7) . .
C32 C27 C28 109.0(8) . .
N16 C27 H27 109.1 . .
C32 C27 H27 109.1 . .
C28 C27 H27 109.1 . .
C29 C28 C27 115.3(10) . .
C29 C28 H28A 108.5 . .
C27 C28 H28A 108.5 . .
C29 C28 H28B 108.5 . .
C27 C28 H28B 108.5 . .
H28A C28 H28B 107.5 . .
C70 C69 C68 117.6(11) . .
C70 C69 H69 121.2 . .
C68 C69 H69 121.2 . .
O12 C60 N21 123.5(9) . .
O12 C60 C55 120.3(13) . .
N21 C60 C55 116.2(11) . .
C71 C70 C69 121.2(12) . .
C71 C70 H70 119.4 . .
C69 C70 H70 119.4 . .
C100 C87 C86 119.0(9) . .
C100 C87 H87A 107.6 . .
C86 C87 H87A 107.6 . .
C100 C87 H87B 107.6 . .
C86 C87 H87B 107.6 . .
H87A C87 H87B 107.0 . .
C75 C74 C73 112.8(9) . .
C75 C74 H74A 109.0 . .
C73 C74 H74A 109.0 . .
C75 C74 H74B 109.0 . .
C73 C74 H74B 109.0 . .
H74A C74 H74B 107.8 . .
C93 C92 C91 123.3(10) . .
C93 C92 H92 118.3 . .
C91 C92 H92 118.3 . .
C82 C84 H84A 109.5 . .
C82 C84 H84B 109.5 . .
H84A C84 H84B 109.5 . .
C82 C84 H84C 109.5 . .
H84A C84 H84C 109.5 . .
H84B C84 H84C 109.5 . .
C43 C44 C39 119.2(10) . .
C43 C44 H44 120.4 . .
C39 C44 H44 120.4 . .
C12 C14 H14A 109.5 . .
C12 C14 H14B 109.5 . .
H14A C14 H14B 109.5 . .
C12 C14 H14C 109.5 . .
H14A C14 H14C 109.5 . .
H14B C14 H14C 109.5 . .
C46 C45 C37 111.6(10) . .
C46 C45 H45A 109.3 . .
C37 C45 H45A 109.3 . .
C46 C45 H45B 109.3 . .
C37 C45 H45B 109.3 . .
H45A C45 H45B 108.0 . .
C96 O18 C97 114.2(16) . .
N20 C55 C56 107.8(9) . .
N20 C55 C60 115.4(9) . .
C56 C55 C60 110.8(9) . .
N20 C55 H55 107.5 . .
C56 C55 H55 107.5 . .
C60 C55 H55 107.5 . .
O17 C96 O18 128.1(18) . .
O17 C96 C95 126.9(15) . .
O18 C96 C95 104.8(16) . .
C82 C83 H83A 109.5 . .
C82 C83 H83B 109.5 . .
H83A C83 H83B 109.5 . .
C82 C83 H83C 109.5 . .
H83A C83 H83C 109.5 . .
H83B C83 H83C 109.5 . .
C62 C61 H61A 109.5 . .
C62 C61 H61B 109.5 . .
H61A C61 H61B 109.5 . .
C62 C61 H61C 109.5 . .
H61A C61 H61C 109.5 . .
H61B C61 H61C 109.5 . .
C10 C8 C7 106.9(10) . .
C10 C8 C9 108.1(12) . .
C7 C8 C9 113.1(10) . .
C10 C8 H8 109.5 . .
C7 C8 H8 109.5 . .
C9 C8 H8 109.5 . .
C8 C7 C6 114.6(9) . .
C8 C7 H7A 108.6 . .
C6 C7 H7A 108.6 . .
C8 C7 H7B 108.6 . .
C6 C7 H7B 108.6 . .
H7A C7 H7B 107.6 . .
C28 C29 C30 110.0(11) . .
C28 C29 C31 111.8(9) . .
C30 C29 C31 110.3(11) . .
C28 C29 H29 108.2 . .
C30 C29 H29 108.2 . .
C31 C29 H29 108.2 . .
C23 C18 C17 126.3(15) . .
C23 C18 C19 115.1(16) . .
C17 C18 C19 118.5(13) . .
C33 C101 H10A 109.5 . .
C33 C101 H10B 109.5 . .
H10A C101 H10B 109.5 . .
C33 C101 H10C 109.5 . .
H10A C101 H10C 109.5 . .
H10B C101 H10C 109.5 . .
C2 C3 O1 111.3(9) . .
C2 C3 C1 114.3(9) . .
O1 C3 C1 110.8(12) . .
C2 C3 C4 108.5(12) . .
O1 C3 C4 101.0(7) . .
C1 C3 C4 110.3(9) . .
C3 C2 H2A 109.5 . .
C3 C2 H2B 109.5 . .
H2A C2 H2B 109.5 . .
C3 C2 H2C 109.5 . .
H2A C2 H2C 109.5 . .
H2B C2 H2C 109.5 . .
C80 C78 C77 110.8(12) . .
C80 C78 C79 110.4(11) . .
C77 C78 C79 110.0(10) . .
C80 C78 H78 108.5 . .
C77 C78 H78 108.5 . .
C79 C78 H78 108.5 . .
C57 C56 C55 115.2(10) . .
C57 C56 H56A 108.5 . .
C55 C56 H56A 108.5 . .
C57 C56 H56B 108.5 . .
C55 C56 H56B 108.5 . .
H56A C56 H56B 107.5 . .
C33 C34 H34A 109.5 . .
C33 C34 H34B 109.5 . .
H34A C34 H34B 109.5 . .
C33 C34 H34C 109.5 . .
H34A C34 H34C 109.5 . .
H34B C34 H34C 109.5 . .
C53 C51 O10 104.6(15) . .
C53 C51 C52 122.2(16) . .
O10 C51 C52 107.4(11) . .
C53 C51 C50 109.8(12) . .
O10 C51 C50 102.1(9) . .
C52 C51 C50 108.8(14) . .
C43 C42 C41 117.7(14) . .
C43 C42 H42 121.2 . .
C41 C42 H42 121.2 . .
C3 C1 H1A 109.5 . .
C3 C1 H1B 109.5 . .
H1A C1 H1B 109.5 . .
C3 C1 H1C 109.5 . .
H1A C1 H1C 109.5 . .
H1B C1 H1C 109.5 . .
C18 C23 C22 122.3(15) . .
C18 C23 H23A 118.9 . .
C22 C23 H23A 118.9 . .
C20 C19 C18 126.2(14) . .
C20 C19 H19A 116.9 . .
C18 C19 H19A 116.9 . .
C56 C57 C58 116.0(16) . .
C56 C57 C59 109.4(10) . .
C58 C57 C59 108.1(13) . .
C56 C57 H57 107.7 . .
C58 C57 H57 107.7 . .
C59 C57 H57 107.7 . .
O8 C47 O9 129(2) . .
O8 C47 C46 121.1(16) . .
O9 C47 C46 109.1(15) . .
C8 C9 H9A 109.5 . .
C8 C9 H9B 109.5 . .
H9A C9 H9B 109.5 . .
C8 C9 H9C 109.5 . .
H9A C9 H9C 109.5 . .
H9B C9 H9C 109.5 . .
C95 C94 C86 111.1(13) . .
C95 C94 H94A 109.4 . .
C86 C94 H94A 109.4 . .
C95 C94 H94B 109.4 . .
C86 C94 H94B 109.4 . .
H94A C94 H94B 108.0 . .
C8 C10 H10D 109.5 . .
C8 C10 H10E 109.5 . .
H10D C10 H10E 109.5 . .
C8 C10 H10F 109.5 . .
H10D C10 H10F 109.5 . .
H10E C10 H10F 109.5 . .
C45 C46 C47 108.0(12) . .
C45 C46 H46A 110.1 . .
C47 C46 H46A 110.1 . .
C45 C46 H46B 110.1 . .
C47 C46 H46B 110.1 . .
H46A C46 H46B 108.4 . .
C78 C80 H80A 109.5 . .
C78 C80 H80B 109.5 . .
H80A C80 H80B 109.5 . .
C78 C80 H80C 109.5 . .
H80A C80 H80C 109.5 . .
H80B C80 H80C 109.5 . .
C3 C4 H4A 109.5 . .
C3 C4 H4B 109.5 . .
H4A C4 H4B 109.5 . .
C3 C4 H4C 109.5 . .
H4A C4 H4C 109.5 . .
H4B C4 H4C 109.5 . .
C29 C31 H31A 109.5 . .
C29 C31 H31B 109.5 . .
H31A C31 H31B 109.5 . .
C29 C31 H31C 109.5 . .
H31A C31 H31C 109.5 . .
H31B C31 H31C 109.5 . .
C78 C79 H79A 109.5 . .
C78 C79 H79B 109.5 . .
H79A C79 H79B 109.5 . .
C78 C79 H79C 109.5 . .
H79A C79 H79C 109.5 . .
H79B C79 H79C 109.5 . .
C51 C50 H50A 109.5 . .
C51 C50 H50B 109.5 . .
H50A C50 H50B 109.5 . .
C51 C50 H50C 109.5 . .
H50A C50 H50C 109.5 . .
H50B C50 H50C 109.5 . .
C19 C20 C21 115.5(15) . .
C19 C20 H20A 122.3 . .
C21 C20 H20A 122.3 . .
C21 C22 C23 114.4(17) . .
C21 C22 H22 122.8 . .
C23 C22 H22 122.8 . .
C44 C43 C42 125.4(14) . .
C44 C43 H43 117.3 . .
C42 C43 H43 117.3 . .
C29 C30 H30A 109.5 . .
C29 C30 H30B 109.5 . .
H30A C30 H30B 109.5 . .
C29 C30 H30C 109.5 . .
H30A C30 H30C 109.5 . .
H30B C30 H30C 109.5 . .
C57 C58 H58A 109.5 . .
C57 C58 H58B 109.5 . .
H58A C58 H58B 109.5 . .
C57 C58 H58C 109.5 . .
H58A C58 H58C 109.5 . .
H58B C58 H58C 109.5 . .
C48 C49 H49A 109.5 . .
C48 C49 H49B 109.5 . .
H49A C49 H49B 109.5 . .
C48 C49 H49C 109.5 . .
H49A C49 H49C 109.5 . .
H49B C49 H49C 109.5 . .
C98 C97 O18 91.6(15) . .
C98 C97 H97A 113.4 . .
O18 C97 H97A 113.4 . .
C98 C97 H97B 113.4 . .
O18 C97 H97B 113.4 . .
H97A C97 H97B 110.7 . .
C94 C95 C96 108.2(14) . .
C94 C95 H95A 110.1 . .
C96 C95 H95A 110.1 . .
C94 C95 H95B 110.1 . .
C96 C95 H95B 110.1 . .
H95A C95 H95B 108.4 . .
C22 C21 C20 126.1(19) . .
C22 C21 H21A 116.9 . .
C20 C21 H21A 116.9 . .
C49 C48 O9 103.3(15) . .
C49 C48 H48A 111.1 . .
O9 C48 H48A 111.1 . .
C49 C48 H48B 111.1 . .
O9 C48 H48B 111.1 . .
H48A C48 H48B 109.1 . .
C51 C52 H52A 109.5 . .
C51 C52 H52B 109.5 . .
H52A C52 H52B 109.5 . .
C51 C52 H52C 109.5 . .
H52A C52 H52C 109.5 . .
H52B C52 H52C 109.5 . .
C57 C59 H59A 109.5 . .
C57 C59 H59B 109.5 . .
H59A C59 H59B 109.5 . .
C57 C59 H59C 109.5 . .
H59A C59 H59C 109.5 . .
H59B C59 H59C 109.5 . .
C51 C53 H53A 109.5 . .
C51 C53 H53B 109.5 . .
H53A C53 H53B 109.5 . .
C51 C53 H53C 109.5 . .
H53A C53 H53C 109.5 . .
H53B C53 H53C 109.5 . .
C97 C98 H98A 109.5 . .
C97 C98 H98B 109.5 . .
H98A C98 H98B 109.5 . .
C97 C98 H98C 109.5 . .
H98A C98 H98C 109.5 . .
H98B C98 H98C 109.5 . .
C64 N26 C99 122.3(7) . .
C64 N26 H26 118.9 . .
C99 N26 H26 118.9 . .
C89 C100 C87 122.3(9) . .
C89 C100 C93 114.1(10) . .
C87 C100 C93 123.5(9) . .
N26 C99 C66 109.5(7) . .
N26 C99 C73 109.3(7) . .
C66 C99 C73 110.0(7) . .
N26 C99 H99 109.3 . .
C66 C99 H99 109.3 . .
C73 C99 H99 109.3 . .

loop_
_geom_bond_atom_site_label_1
_geom_bond_atom_site_label_2
_geom_bond_distance
_geom_bond_site_symmetry_2
O4 C15 1.241(9) .
O13 C64 1.242(9) .
O5 C26 1.229(9) .
O16 C85 1.245(10) .
O3 C11 1.261(11) .
O14 C75 1.274(12) .
O12 C60 1.261(15) .
N19 C15 1.356(11) .
N19 C16 1.488(10) .
N19 H19 0.8600 .
O11 C54 1.237(13) .
N18 C32 1.304(13) .
N18 C33 1.468(11) .
N18 H18 0.8600 .
O00B C32 1.267(11) .
N24 C81 1.353(14) .
N24 C82 1.478(12) .
N24 H24 0.8600 .
O7 C36 1.233(10) .
O1 C5 1.344(13) .
O1 C3 1.497(14) .
O2 C5 1.242(11) .
O10 C54 1.351(14) .
O10 C51 1.511(15) .
N16 C26 1.324(12) .
N16 C27 1.473(11) .
N16 H16 0.8600 .
O15 C81 1.234(12) .
N25 C85 1.323(12) .
N25 C86 1.445(11) .
N25 H25 0.8600 .
N15 C11 1.308(14) .
N15 C12 1.459(11) .
N15 H15 0.8600 .
N23 C75 1.341(12) .
N23 C76 1.422(13) .
N23 H23 0.8600 .
N17 C36 1.352(13) .
N17 C37 1.414(12) .
N17 H17 0.8600 .
C15 C12 1.513(11) .
C89 C100 1.375(13) .
C89 C90 1.385(15) .
C89 H89 0.9300 .
N21 C60 1.325(17) .
N21 C62 1.447(11) .
N21 H21 0.8600 .
C64 N26 1.322(11) .
C64 C62 1.563(11) .
C67 C72 1.343(15) .
C67 C68 1.401(13) .
C67 C66 1.509(15) .
C40 C41 1.373(17) .
C40 C39 1.412(14) .
C40 H40 0.9300 .
C85 C82 1.500(12) .
N20 C54 1.353(13) .
N20 C55 1.414(15) .
N20 H20 0.8600 .
N14 C5 1.352(15) .
N14 C6 1.421(15) .
N14 H14 0.8600 .
C90 C91 1.418(16) .
C90 H90 0.9300 .
C26 C25 1.498(12) .
C36 C33 1.505(14) .
C32 C27 1.543(13) .
C66 C99 1.522(13) .
C66 H66A 0.9700 .
C66 H66B 0.9700 .
C39 C44 1.441(17) .
C39 C38 1.441(18) .
C72 C71 1.317(16) .
C72 H72 0.9300 .
C25 C24 1.497(15) .
C25 H25A 0.9700 .
C25 H25B 0.9700 .
C41 C42 1.415(19) .
C41 H41 0.9300 .
C16 C17 1.542(14) .
C16 C24 1.549(14) .
C16 H16A 0.9800 .
C12 C14 1.520(13) .
C12 C13 1.556(14) .
O9 C47 1.192(17) .
O9 C48 1.57(2) .
C82 C83 1.520(16) .
C82 C84 1.540(13) .
C17 C18 1.40(2) .
C17 H17A 0.9700 .
C17 H17B 0.9700 .
C37 C38 1.537(12) .
C37 C45 1.558(16) .
C37 H37 0.9800 .
C75 C74 1.478(15) .
C11 C6 1.506(13) .
C76 C81 1.543(14) .
C76 C77 1.559(14) .
C76 H76 0.9800 .
C62 C61 1.537(14) .
C62 C63 1.539(17) .
C68 C69 1.484(18) .
C68 H68 0.9300 .
C71 C70 1.344(16) .
C71 H71 0.9300 .
C33 C101 1.506(14) .
C33 C34 1.554(17) .
C93 C92 1.322(16) .
C93 C100 1.442(15) .
C93 H93 0.9300 .
C38 H38A 0.9700 .
C38 H38B 0.9700 .
C73 C99 1.525(14) .
C73 C74 1.537(15) .
C73 H73A 0.9700 .
C73 H73B 0.9700 .
C77 C78 1.488(16) .
C77 H77A 0.9700 .
C77 H77B 0.9700 .
C63 H63A 0.9600 .
C63 H63B 0.9600 .
C63 H63C 0.9600 .
C86 C94 1.549(19) .
C86 C87 1.559(12) .
C86 H86 0.9800 .
C24 H24A 0.9700 .
C24 H24B 0.9700 .
C13 H13A 0.9600 .
C13 H13B 0.9600 .
C13 H13C 0.9600 .
C91 C92 1.363(15) .
C91 H91 0.9300 .
C6 C7 1.609(17) .
C6 H6 0.9800 .
C27 C28 1.546(14) .
C27 H27 0.9800 .
C28 C29 1.494(15) .
C28 H28A 0.9700 .
C28 H28B 0.9700 .
O8 C47 1.125(17) .
C69 C70 1.361(17) .
C69 H69 0.9300 .
C60 C55 1.548(13) .
C70 H70 0.9300 .
C87 C100 1.408(16) .
C87 H87A 0.9700 .
C87 H87B 0.9700 .
C74 H74A 0.9700 .
C74 H74B 0.9700 .
C92 H92 0.9300 .
C84 H84A 0.9600 .
C84 H84B 0.9600 .
C84 H84C 0.9600 .
C44 C43 1.336(18) .
C44 H44 0.9300 .
C14 H14A 0.9600 .
C14 H14B 0.9600 .
C14 H14C 0.9600 .
C45 C46 1.524(18) .
C45 H45A 0.9700 .
C45 H45B 0.9700 .
O18 C96 1.215(17) .
O18 C97 1.62(2) .
O17 C96 1.17(2) .
C55 C56 1.512(15) .
C55 H55 0.9800 .
C96 C95 1.59(3) .
C83 H83A 0.9600 .
C83 H83B 0.9600 .
C83 H83C 0.9600 .
C61 H61A 0.9600 .
C61 H61B 0.9600 .
C61 H61C 0.9600 .
C8 C10 1.532(16) .
C8 C7 1.531(15) .
C8 C9 1.58(2) .
C8 H8 0.9800 .
C7 H7A 0.9700 .
C7 H7B 0.9700 .
C29 C30 1.538(17) .
C29 C31 1.551(17) .
C29 H29 0.9800 .
C18 C23 1.322(18) .
C18 C19 1.44(2) .
C101 H10A 0.9600 .
C101 H10B 0.9600 .
C101 H10C 0.9600 .
C3 C2 1.478(17) .
C3 C1 1.500(17) .
C3 C4 1.584(16) .
C2 H2A 0.9600 .
C2 H2B 0.9600 .
C2 H2C 0.9600 .
C78 C80 1.481(19) .
C78 C79 1.563(17) .
C78 H78 0.9800 .
C56 C57 1.467(17) .
C56 H56A 0.9700 .
C56 H56B 0.9700 .
C34 H34A 0.9600 .
C34 H34B 0.9600 .
C34 H34C 0.9600 .
C51 C53 1.48(3) .
C51 C52 1.54(2) .
C51 C50 1.543(18) .
C42 C43 1.365(17) .
C42 H42 0.9300 .
C1 H1A 0.9600 .
C1 H1B 0.9600 .
C1 H1C 0.9600 .
C23 C22 1.52(2) .
C23 H23A 0.9300 .
C19 C20 1.36(2) .
C19 H19A 0.9300 .
C57 C58 1.49(2) .
C57 C59 1.63(2) .
C57 H57 0.9800 .
C47 C46 1.62(3) .
C9 H9A 0.9600 .
C9 H9B 0.9600 .
C9 H9C 0.9600 .
C94 C95 1.50(2) .
C94 H94A 0.9700 .
C94 H94B 0.9700 .
C10 H10D 0.9600 .
C10 H10E 0.9600 .
C10 H10F 0.9600 .
C46 H46A 0.9700 .
C46 H46B 0.9700 .
C80 H80A 0.9600 .
C80 H80B 0.9600 .
C80 H80C 0.9600 .
C4 H4A 0.9600 .
C4 H4B 0.9600 .
C4 H4C 0.9600 .
C31 H31A 0.9600 .
C31 H31B 0.9600 .
C31 H31C 0.9600 .
C79 H79A 0.9600 .
C79 H79B 0.9600 .
C79 H79C 0.9600 .
C50 H50A 0.9600 .
C50 H50B 0.9600 .
C50 H50C 0.9600 .
C20 C21 1.36(3) .
C20 H20A 0.9300 .
C22 C21 1.36(2) .
C22 H22 0.9300 .
C43 H43 0.9300 .
C30 H30A 0.9600 .
C30 H30B 0.9600 .
C30 H30C 0.9600 .
C58 H58A 0.9600 .
C58 H58B 0.9600 .
C58 H58C 0.9600 .
C49 C48 1.47(2) .
C49 H49A 0.9600 .
C49 H49B 0.9600 .
C49 H49C 0.9600 .
C97 C98 1.62(2) .
C97 H97A 0.9700 .
C97 H97B 0.9700 .
C95 H95A 0.9700 .
C95 H95B 0.9700 .
C21 H21A 0.9300 .
C48 H48A 0.9700 .
C48 H48B 0.9700 .
C52 H52A 0.9600 .
C52 H52B 0.9600 .
C52 H52C 0.9600 .
C59 H59A 0.9600 .
C59 H59B 0.9600 .
C59 H59C 0.9600 .
C53 H53A 0.9600 .
C53 H53B 0.9600 .
C53 H53C 0.9600 .
C98 H98A 0.9600 .
C98 H98B 0.9600 .
C98 H98C 0.9600 .
N26 C99 1.497(10) .
N26 H26 0.8600 .
C99 H99 0.9800 .

loop_
_platon_squeeze_void_nr
_platon_squeeze_void_average_x
_platon_squeeze_void_average_y
_platon_squeeze_void_average_z
_platon_squeeze_void_volume
_platon_squeeze_void_count_electrons
_platon_squeeze_void_content
1 0.042 0.917 0.104 7 1 ' '
2 0.170 0.400 0.374 26 5 ' '
3 0.470 0.734 0.807 141 49 ' '
4 0.530 0.234 0.193 141 49 ' '
5 0.418 0.218 0.676 58 19 ' '
6 0.582 0.718 0.324 58 19 ' '
7 0.830 0.900 0.626 26 5 ' '
8 0.958 0.417 0.896 7 1 ' '
